data_7032967
loop_
_publ_author_name
'Suzuki, Tatsuya'
'Matsumoto, Jun'
'Kajita, Yuji'
'Inomata, Tomohiko'
'Ozawa, Tomohiro'
'Masuda, Hideki'

_publ_section_title
;
 Nitrosyl and carbene iron complexes bearing a \k(3)-SNS thioamide pincer
 type ligand.
;
_journal_issue 3
_journal_name_full 'Dalton transactions (Cambridge, England : 2003)'
_journal_page_first 1017
_journal_page_last 1022
_journal_paper_doi 10.1039/c4dt03128h
_journal_volume 44
_journal_year 2015
_chemical_formula_moiety 'C32 H40 Cl3 N3 S2'
_chemical_formula_sum 'C32 H40 Cl3 N3 S2'
_chemical_formula_weight 637.17
_chemical_name_systematic H2LDIP
_space_group_IT_number 14
_symmetry_cell_setting monoclinic
_symmetry_Int_Tables_number 14
_symmetry_space_group_name_Hall '-P 2yn'
_symmetry_space_group_name_H-M 'P 1 21/n 1'
_atom_sites_solution_hydrogens geom
_atom_sites_solution_primary direct
_atom_sites_solution_secondary difmap
_cell_angle_alpha 90.0000
_cell_angle_beta 97.530(3)
_cell_angle_gamma 90.0000
_cell_formula_units_Z 4
_cell_length_a 12.089(3)
_cell_length_b 15.277(3)
_cell_length_c 18.575(4)
_cell_measurement_reflns_used 9742
_cell_measurement_temperature 173
_cell_measurement_theta_max 27.48
_cell_measurement_theta_min 3.16
_cell_volume 3400.9(13)
_computing_cell_refinement CrystalClear
_computing_data_collection 'CrystalClear (Rigaku/MSC Inc., 2006)'
_computing_data_reduction CrystalClear
_computing_molecular_graphics 'CrystalStructure 4.0'
_computing_publication_material 'CrystalStructure 4.0 (Rigaku, 2010)'
_computing_structure_refinement 'SHELXL97 (Sheldrick, 2008)'
_computing_structure_solution 'SIR92 (Altomare, et al., 1994)'
_diffrn_ambient_temperature 173
_diffrn_detector_area_resol_mean 7.314
_diffrn_measured_fraction_theta_full 0.997
_diffrn_measured_fraction_theta_max 0.997
_diffrn_measurement_device_type 'Rigaku Mercury70'
_diffrn_measurement_method \w
_diffrn_radiation_type 'Mo K\a'
_diffrn_radiation_wavelength 0.71070
_diffrn_reflns_av_R_equivalents 0.0721
_diffrn_reflns_limit_h_max 15
_diffrn_reflns_limit_h_min -15
_diffrn_reflns_limit_k_max 19
_diffrn_reflns_limit_k_min -18
_diffrn_reflns_limit_l_max 24
_diffrn_reflns_limit_l_min -24
_diffrn_reflns_number 26859
_diffrn_reflns_theta_full 27.48
_diffrn_reflns_theta_max 27.48
_diffrn_standards_number 0
_exptl_absorpt_coefficient_mu 0.417
_exptl_absorpt_correction_type none
_exptl_crystal_colour yellow
_exptl_crystal_density_diffrn 1.244
_exptl_crystal_density_method 'not measured'
_exptl_crystal_description block
_exptl_crystal_F_000 1344.00
_exptl_crystal_size_max 0.200
_exptl_crystal_size_mid 0.200
_exptl_crystal_size_min 0.100
_refine_diff_density_max 0.430
_refine_diff_density_min -0.650
_refine_ls_extinction_method none
_refine_ls_goodness_of_fit_ref 1.074
_refine_ls_hydrogen_treatment constr
_refine_ls_number_parameters 361
_refine_ls_number_reflns 7774
_refine_ls_number_restraints 0
_refine_ls_R_factor_gt 0.0846
_refine_ls_shift/su_max 0.000
_refine_ls_structure_factor_coef Fsqd
_refine_ls_weighting_details 'w = 1/[\s^2^(Fo^2^)+(0.0579P)^2^+3.4688P] where P=(Fo^2^+2Fc^2^)/3'
_refine_ls_weighting_scheme calc
_refine_ls_wR_factor_ref 0.1941
_reflns_number_gt 4425
_reflns_number_total 7774
_reflns_threshold_expression F^2^>2.0\s(F^2^)
_cod_data_source_file c4dt03128h2.cif
_cod_data_source_block 090719_SNS_26iPr_rev2
_cod_depositor_comments 'Adding full bibliography for 7032967--7032970.cif.'
_cod_original_cell_volume 3400.9(11)
_cod_database_code 7032967

loop_
_symmetry_equiv_pos_site_id
_symmetry_equiv_pos_as_xyz
1 +X,+Y,+Z
2 1/2-X,1/2+Y,1/2-Z
3 -X,-Y,-Z
4 1/2+X,1/2-Y,1/2+Z

loop_
_atom_site_label
_atom_site_type_symbol
_atom_site_fract_x
_atom_site_fract_y
_atom_site_fract_z
_atom_site_U_iso_or_equiv
_atom_site_adp_type
_atom_site_occupancy
_atom_site_symmetry_multiplicity
_atom_site_calc_flag
_atom_site_refinement_flags
Cl1 Cl 1.21940(14) 0.07996(10) 0.21213(9) 0.0945(6) Uani 1.0 4 d .
Cl2 Cl 1.09474(11) 0.05108(10) 0.07307(7) 0.0747(5) Uani 1.0 4 d .
Cl3 Cl 1.00437(14) -0.00462(12) 0.19855(12) 0.1190(8) Uani 1.0 4 d .
S1 S 1.13722(10) 0.43039(7) 0.42220(6) 0.0467(3) Uani 1.0 4 d .
S2 S 0.66506(10) 0.08248(8) 0.43127(7) 0.0568(4) Uani 1.0 4 d .
N1 N 0.9156(3) 0.23932(17) 0.40614(15) 0.0264(7) Uani 1.0 4 d .
N2 N 1.1041(3) 0.27711(19) 0.35786(16) 0.0317(7) Uani 1.0 4 d .
N3 N 0.8203(3) 0.09974(18) 0.34427(16) 0.0313(7) Uani 1.0 4 d .
C1 C 1.0711(3) 0.3372(3) 0.40286(19) 0.0312(8) Uani 1.0 4 d .
C2 C 0.7706(3) 0.1301(3) 0.3996(2) 0.0332(9) Uani 1.0 4 d .
C3 C 0.9682(3) 0.3111(3) 0.43462(19) 0.0295(8) Uani 1.0 4 d .
C4 C 0.9309(4) 0.3586(3) 0.4903(2) 0.0368(9) Uani 1.0 4 d .
C5 C 0.8362(4) 0.3302(3) 0.5178(3) 0.0451(11) Uani 1.0 4 d .
C6 C 0.7803(3) 0.2568(3) 0.4881(2) 0.0394(10) Uani 1.0 4 d .
C7 C 0.8241(3) 0.2126(3) 0.43261(19) 0.0311(8) Uani 1.0 4 d .
C8 C 1.1962(3) 0.2853(3) 0.3172(2) 0.0325(9) Uani 1.0 4 d .
C9 C 1.1740(4) 0.3176(3) 0.2460(2) 0.0376(9) Uani 1.0 4 d .
C10 C 1.2640(4) 0.3216(3) 0.2064(3) 0.0496(11) Uani 1.0 4 d .
C11 C 1.3679(4) 0.2936(3) 0.2355(3) 0.0558(13) Uani 1.0 4 d .
C12 C 1.3875(4) 0.2625(3) 0.3053(3) 0.0511(12) Uani 1.0 4 d .
C13 C 1.3027(4) 0.2584(3) 0.3486(3) 0.0393(10) Uani 1.0 4 d .
C14 C 1.3236(4) 0.2246(3) 0.4258(3) 0.0509(12) Uani 1.0 4 d .
C15 C 1.4215(5) 0.2724(4) 0.4695(3) 0.0872(19) Uani 1.0 4 d .
C16 C 1.3434(5) 0.1260(4) 0.4259(3) 0.0788(17) Uani 1.0 4 d .
C17 C 1.0571(4) 0.3447(3) 0.2150(3) 0.0454(11) Uani 1.0 4 d .
C18 C 1.0538(5) 0.4132(4) 0.1555(3) 0.0796(17) Uani 1.0 4 d .
C19 C 0.9881(4) 0.2645(4) 0.1872(3) 0.0641(14) Uani 1.0 4 d .
C20 C 0.7946(3) 0.0185(3) 0.3069(2) 0.0322(9) Uani 1.0 4 d .
C21 C 0.8426(3) -0.0585(3) 0.3385(2) 0.0338(9) Uani 1.0 4 d .
C22 C 0.8203(4) -0.1360(3) 0.3011(3) 0.0411(10) Uani 1.0 4 d .
C23 C 0.7547(4) -0.1371(3) 0.2342(3) 0.0465(11) Uani 1.0 4 d .
C24 C 0.7110(4) -0.0610(3) 0.2042(3) 0.0458(11) Uani 1.0 4 d .
C25 C 0.7292(4) 0.0193(3) 0.2396(2) 0.0388(10) Uani 1.0 4 d .
C26 C 0.6806(5) 0.1020(3) 0.2040(3) 0.0534(13) Uani 1.0 4 d .
C27 C 0.5549(5) 0.1022(4) 0.2023(4) 0.0810(18) Uani 1.0 4 d .
C28 C 0.7135(5) 0.1145(4) 0.1289(3) 0.0759(17) Uani 1.0 4 d .
C29 C 0.9180(4) -0.0562(3) 0.4109(3) 0.0435(10) Uani 1.0 4 d .
C30 C 1.0381(5) -0.0401(6) 0.3974(4) 0.136(4) Uani 1.0 4 d .
C31 C 0.9096(7) -0.1361(4) 0.4544(4) 0.125(4) Uani 1.0 4 d .
C32 C 1.1272(4) 0.0099(3) 0.1604(3) 0.0523(12) Uani 1.0 4 d .
H2 H 1.0656 0.2281 0.3528 0.0380 Uiso 1.0 4 calc R
H3 H 0.8731 0.1323 0.3296 0.0375 Uiso 1.0 4 calc R
H4 H 0.9695 0.4094 0.5092 0.0441 Uiso 1.0 4 calc R
H5 H 0.8096 0.3608 0.5566 0.0541 Uiso 1.0 4 calc R
H6 H 0.7139 0.2371 0.5052 0.0473 Uiso 1.0 4 calc R
H10 H 1.2531 0.3442 0.1583 0.0595 Uiso 1.0 4 calc R
H11 H 1.4274 0.2958 0.2068 0.0670 Uiso 1.0 4 calc R
H12 H 1.4604 0.2435 0.3242 0.0613 Uiso 1.0 4 calc R
H14 H 1.2553 0.2360 0.4494 0.0611 Uiso 1.0 4 calc R
H15A H 1.4051 0.3352 0.4706 0.1046 Uiso 1.0 4 calc R
H15B H 1.4892 0.2631 0.4467 0.1046 Uiso 1.0 4 calc R
H15C H 1.4329 0.2495 0.5192 0.1046 Uiso 1.0 4 calc R
H16A H 1.3348 0.1021 0.4738 0.0946 Uiso 1.0 4 calc R
H16B H 1.4191 0.1141 0.4149 0.0946 Uiso 1.0 4 calc R
H16C H 1.2890 0.0984 0.3890 0.0946 Uiso 1.0 4 calc R
H17 H 1.0210 0.3708 0.2554 0.0544 Uiso 1.0 4 calc R
H18A H 1.0834 0.3881 0.1134 0.0955 Uiso 1.0 4 calc R
H18B H 1.0992 0.4637 0.1735 0.0955 Uiso 1.0 4 calc R
H18C H 0.9765 0.4320 0.1412 0.0955 Uiso 1.0 4 calc R
H19A H 0.9110 0.2823 0.1712 0.0769 Uiso 1.0 4 calc R
H19B H 0.9893 0.2214 0.2264 0.0769 Uiso 1.0 4 calc R
H19C H 1.0201 0.2384 0.1463 0.0769 Uiso 1.0 4 calc R
H22 H 0.8504 -0.1892 0.3216 0.0494 Uiso 1.0 4 calc R
H23 H 0.7400 -0.1910 0.2092 0.0557 Uiso 1.0 4 calc R
H24 H 0.6670 -0.0628 0.1580 0.0549 Uiso 1.0 4 calc R
H26 H 0.7111 0.1525 0.2346 0.0641 Uiso 1.0 4 calc R
H27A H 0.5248 0.1584 0.1833 0.0972 Uiso 1.0 4 calc R
H27B H 0.5361 0.0935 0.2515 0.0972 Uiso 1.0 4 calc R
H27C H 0.5224 0.0547 0.1708 0.0972 Uiso 1.0 4 calc R
H28A H 0.6853 0.0654 0.0979 0.0910 Uiso 1.0 4 calc R
H28B H 0.7949 0.1171 0.1321 0.0910 Uiso 1.0 4 calc R
H28C H 0.6813 0.1693 0.1082 0.0910 Uiso 1.0 4 calc R
H29 H 0.8944 -0.0056 0.4394 0.0522 Uiso 1.0 4 calc R
H30A H 1.0639 -0.0896 0.3704 0.1630 Uiso 1.0 4 calc R
H30B H 1.0859 -0.0341 0.4440 0.1630 Uiso 1.0 4 calc R
H30C H 1.0416 0.0137 0.3691 0.1630 Uiso 1.0 4 calc R
H31A H 0.9311 -0.1870 0.4273 0.1495 Uiso 1.0 4 calc R
H31B H 0.8326 -0.1432 0.4647 0.1495 Uiso 1.0 4 calc R
H31C H 0.9596 -0.1311 0.5003 0.1495 Uiso 1.0 4 calc R
H32 H 1.1642 -0.0484 0.1575 0.0627 Uiso 1.0 4 calc R

loop_
_atom_site_aniso_label
_atom_site_aniso_U_11
_atom_site_aniso_U_22
_atom_site_aniso_U_33
_atom_site_aniso_U_12
_atom_site_aniso_U_13
_atom_site_aniso_U_23
Cl1 0.1052(13) 0.0730(10) 0.0953(12) 0.0230(9) -0.0246(10) -0.0301(9)
Cl2 0.0663(9) 0.0910(11) 0.0651(9) 0.0103(8) 0.0021(7) 0.0139(8)
Cl3 0.0943(12) 0.1037(13) 0.1783(19) 0.0379(10) 0.0906(13) 0.0699(13)
S1 0.0586(7) 0.0312(6) 0.0537(7) -0.0143(5) 0.0210(6) -0.0132(5)
S2 0.0469(7) 0.0553(8) 0.0736(9) -0.0200(6) 0.0285(6) -0.0234(7)
N1 0.0280(16) 0.0223(15) 0.0292(16) 0.0001(12) 0.0043(13) -0.0033(12)
N2 0.0338(17) 0.0247(16) 0.0372(18) -0.0024(13) 0.0071(14) -0.0046(14)
N3 0.0331(17) 0.0254(16) 0.0353(17) -0.0057(13) 0.0046(14) -0.0039(13)
C1 0.039(2) 0.0291(19) 0.0253(18) -0.0012(16) 0.0027(17) -0.0017(15)
C2 0.029(2) 0.031(2) 0.039(3) 0.0019(16) 0.0013(17) -0.0013(17)
C3 0.034(2) 0.0249(19) 0.0290(19) 0.0017(15) 0.0006(16) 0.0007(15)
C4 0.045(3) 0.025(2) 0.041(3) -0.0012(17) 0.0066(19) -0.0113(17)
C5 0.049(3) 0.041(3) 0.048(3) -0.006(2) 0.016(2) -0.019(2)
C6 0.033(3) 0.042(3) 0.044(3) 0.0025(18) 0.0106(19) -0.0097(19)
C7 0.030(2) 0.029(2) 0.033(2) 0.0025(16) 0.0003(17) -0.0009(16)
C8 0.034(2) 0.0245(19) 0.041(3) -0.0036(16) 0.0098(18) -0.0070(16)
C9 0.044(3) 0.028(2) 0.042(3) 0.0027(17) 0.0117(19) -0.0020(17)
C10 0.059(3) 0.048(3) 0.046(3) 0.008(3) 0.021(3) 0.005(2)
C11 0.051(3) 0.050(3) 0.073(4) 0.002(3) 0.034(3) -0.000(3)
C12 0.032(3) 0.045(3) 0.078(4) 0.0064(19) 0.014(3) -0.011(3)
C13 0.036(3) 0.030(2) 0.051(3) 0.0020(17) -0.000(2) -0.0042(18)
C14 0.052(3) 0.047(3) 0.049(3) 0.011(3) -0.008(3) 0.000(3)
C15 0.094(5) 0.086(5) 0.072(4) 0.003(4) -0.024(4) -0.014(4)
C16 0.092(5) 0.055(4) 0.083(4) 0.012(3) -0.010(4) 0.015(3)
C17 0.049(3) 0.047(3) 0.039(3) 0.011(2) 0.001(2) 0.000(2)
C18 0.092(5) 0.080(4) 0.065(4) 0.029(4) 0.005(3) 0.024(3)
C19 0.052(3) 0.073(4) 0.062(4) 0.010(3) -0.012(3) -0.014(3)
C20 0.036(2) 0.0253(19) 0.036(2) -0.0069(16) 0.0062(17) -0.0070(16)
C21 0.034(2) 0.035(2) 0.033(2) -0.0019(17) 0.0072(17) -0.0059(17)
C22 0.051(3) 0.027(2) 0.046(3) -0.0027(18) 0.006(2) -0.0038(18)
C23 0.061(3) 0.030(3) 0.048(3) -0.008(2) 0.004(3) -0.0146(19)
C24 0.055(3) 0.039(3) 0.039(3) -0.009(2) -0.009(2) -0.0104(19)
C25 0.047(3) 0.029(2) 0.040(3) -0.0060(18) 0.0016(19) -0.0047(17)
C26 0.079(4) 0.035(3) 0.041(3) -0.001(3) -0.014(3) -0.003(2)
C27 0.081(4) 0.063(4) 0.097(5) 0.028(3) 0.007(4) 0.000(4)
C28 0.107(5) 0.064(4) 0.054(4) 0.015(4) -0.001(3) 0.015(3)
C29 0.046(3) 0.042(3) 0.039(3) 0.0101(19) -0.004(2) -0.0109(19)
C30 0.049(4) 0.275(11) 0.078(5) 0.005(5) -0.013(4) -0.080(6)
C31 0.208(9) 0.068(5) 0.075(5) -0.015(5) -0.067(5) 0.027(4)
C32 0.051(3) 0.045(3) 0.064(3) 0.007(2) 0.019(3) 0.011(3)

loop_
_atom_type_symbol
_atom_type_description
_atom_type_scat_dispersion_real
_atom_type_scat_dispersion_imag
_atom_type_scat_source
C C 0.0033 0.0016
;
International Tables for Crystallography
(1992, Vol. C, Tables 4.2.6.8 and 6.1.1.4)
;
H H 0.0000 0.0000
;
International Tables for Crystallography
(1992, Vol. C, Table 6.1.1.4)
;
Cl Cl 0.1484 0.1585
;
International Tables for Crystallography
(1992, Vol. C, Tables 4.2.6.8 and 6.1.1.4)
;
N N 0.0061 0.0033
;
International Tables for Crystallography
(1992, Vol. C, Tables 4.2.6.8 and 6.1.1.4)
;
S S 0.1246 0.1234
;
International Tables for Crystallography
(1992, Vol. C, Tables 4.2.6.8 and 6.1.1.4)
;

loop_
_geom_angle_atom_site_label_1
_geom_angle_atom_site_label_2
_geom_angle_atom_site_label_3
_geom_angle
_geom_angle_publ_flag
C3 N1 C7 118.6(3) yes
C1 N2 C8 125.9(3) yes
C2 N3 C20 125.4(3) yes
S1 C1 N2 123.6(3) yes
S1 C1 C3 123.2(3) yes
N2 C1 C3 113.2(3) yes
S2 C2 N3 124.7(3) yes
S2 C2 C7 122.4(3) yes
N3 C2 C7 112.8(3) yes
N1 C3 C1 115.9(3) yes
N1 C3 C4 122.6(4) yes
C1 C3 C4 121.5(3) yes
C3 C4 C5 118.5(4) yes
C4 C5 C6 119.4(4) yes
C5 C6 C7 118.3(4) yes
N1 C7 C2 116.0(4) yes
N1 C7 C6 122.6(4) yes
C2 C7 C6 121.4(4) yes
N2 C8 C9 117.5(4) yes
N2 C8 C13 119.3(4) yes
C9 C8 C13 123.1(4) yes
C8 C9 C10 116.5(4) yes
C8 C9 C17 120.6(4) yes
C10 C9 C17 122.9(4) yes
C9 C10 C11 121.2(5) yes
C10 C11 C12 121.1(5) yes
C11 C12 C13 121.0(4) yes
C8 C13 C12 117.0(4) yes
C8 C13 C14 121.6(4) yes
C12 C13 C14 121.4(4) yes
C13 C14 C15 111.2(4) yes
C13 C14 C16 110.2(4) yes
C15 C14 C16 111.1(4) yes
C9 C17 C18 113.6(4) yes
C9 C17 C19 110.4(4) yes
C18 C17 C19 110.2(4) yes
N3 C20 C21 118.0(3) yes
N3 C20 C25 119.3(3) yes
C21 C20 C25 122.6(4) yes
C20 C21 C22 117.7(4) yes
C20 C21 C29 121.1(4) yes
C22 C21 C29 121.2(4) yes
C21 C22 C23 120.9(4) yes
C22 C23 C24 120.0(4) yes
C23 C24 C25 121.9(4) yes
C20 C25 C24 116.8(4) yes
C20 C25 C26 123.1(4) yes
C24 C25 C26 120.1(4) yes
C25 C26 C27 110.1(4) yes
C25 C26 C28 112.1(4) yes
C27 C26 C28 111.3(5) yes
C21 C29 C30 109.2(4) yes
C21 C29 C31 112.9(4) yes
C30 C29 C31 111.1(6) yes
Cl1 C32 Cl2 110.0(3) yes
Cl1 C32 Cl3 111.8(3) yes
Cl2 C32 Cl3 109.0(3) yes
C1 N2 H2 117.035 no
C8 N2 H2 117.038 no
C2 N3 H3 117.294 no
C20 N3 H3 117.296 no
C3 C4 H4 120.741 no
C5 C4 H4 120.740 no
C4 C5 H5 120.291 no
C6 C5 H5 120.284 no
C5 C6 H6 120.873 no
C7 C6 H6 120.866 no
C9 C10 H10 119.396 no
C11 C10 H10 119.401 no
C10 C11 H11 119.417 no
C12 C11 H11 119.443 no
C11 C12 H12 119.502 no
C13 C12 H12 119.499 no
C13 C14 H14 108.059 no
C15 C14 H14 108.070 no
C16 C14 H14 108.060 no
C14 C15 H15A 109.471 no
C14 C15 H15B 109.467 no
C14 C15 H15C 109.476 no
H15A C15 H15B 109.463 no
H15A C15 H15C 109.480 no
H15B C15 H15C 109.470 no
C14 C16 H16A 109.474 no
C14 C16 H16B 109.466 no
C14 C16 H16C 109.477 no
H16A C16 H16B 109.475 no
H16A C16 H16C 109.469 no
H16B C16 H16C 109.467 no
C9 C17 H17 107.469 no
C18 C17 H17 107.462 no
C19 C17 H17 107.462 no
C17 C18 H18A 109.482 no
C17 C18 H18B 109.471 no
C17 C18 H18C 109.472 no
H18A C18 H18B 109.472 no
H18A C18 H18C 109.465 no
H18B C18 H18C 109.466 no
C17 C19 H19A 109.470 no
C17 C19 H19B 109.467 no
C17 C19 H19C 109.474 no
H19A C19 H19B 109.467 no
H19A C19 H19C 109.471 no
H19B C19 H19C 109.477 no
C21 C22 H22 119.525 no
C23 C22 H22 119.547 no
C22 C23 H23 119.972 no
C24 C23 H23 119.989 no
C23 C24 H24 119.047 no
C25 C24 H24 119.048 no
C25 C26 H26 107.725 no
C27 C26 H26 107.726 no
C28 C26 H26 107.717 no
C26 C27 H27A 109.474 no
C26 C27 H27B 109.475 no
C26 C27 H27C 109.471 no
H27A C27 H27B 109.465 no
H27A C27 H27C 109.464 no
H27B C27 H27C 109.479 no
C26 C28 H28A 109.475 no
C26 C28 H28B 109.478 no
C26 C28 H28C 109.472 no
H28A C28 H28B 109.464 no
H28A C28 H28C 109.466 no
H28B C28 H28C 109.472 no
C21 C29 H29 107.806 no
C30 C29 H29 107.804 no
C31 C29 H29 107.806 no
C29 C30 H30A 109.470 no
C29 C30 H30B 109.470 no
C29 C30 H30C 109.469 no
H30A C30 H30B 109.473 no
H30A C30 H30C 109.472 no
H30B C30 H30C 109.473 no
C29 C31 H31A 109.473 no
C29 C31 H31B 109.469 no
C29 C31 H31C 109.479 no
H31A C31 H31B 109.466 no
H31A C31 H31C 109.462 no
H31B C31 H31C 109.478 no
Cl1 C32 H32 108.633 no
Cl2 C32 H32 108.637 no
Cl3 C32 H32 108.636 no

loop_
_geom_bond_atom_site_label_1
_geom_bond_atom_site_label_2
_geom_bond_distance
_geom_bond_publ_flag
Cl1 C32 1.741(5) yes
Cl2 C32 1.736(5) yes
Cl3 C32 1.742(5) yes
S1 C1 1.649(4) yes
S2 C2 1.642(4) yes
N1 C3 1.341(5) yes
N1 C7 1.332(5) yes
N2 C1 1.337(5) yes
N2 C8 1.430(5) yes
N3 C2 1.340(5) yes
N3 C20 1.437(5) yes
C1 C3 1.499(6) yes
C2 C7 1.511(5) yes
C3 C4 1.386(6) yes
C4 C5 1.383(6) yes
C5 C6 1.385(6) yes
C6 C7 1.394(6) yes
C8 C9 1.405(6) yes
C8 C13 1.403(5) yes
C9 C10 1.392(7) yes
C9 C17 1.513(6) yes
C10 C11 1.369(7) yes
C11 C12 1.373(8) yes
C12 C13 1.385(7) yes
C13 C14 1.512(6) yes
C14 C15 1.530(8) yes
C14 C16 1.526(7) yes
C17 C18 1.518(7) yes
C17 C19 1.533(7) yes
C20 C21 1.405(5) yes
C20 C25 1.388(5) yes
C21 C22 1.381(6) yes
C21 C29 1.524(6) yes
C22 C23 1.383(6) yes
C23 C24 1.365(6) yes
C24 C25 1.396(6) yes
C25 C26 1.508(6) yes
C26 C27 1.517(8) yes
C26 C28 1.512(8) yes
C29 C30 1.526(8) yes
C29 C31 1.474(8) yes
N2 H2 0.880 no
N3 H3 0.880 no
C4 H4 0.950 no
C5 H5 0.950 no
C6 H6 0.950 no
C10 H10 0.950 no
C11 H11 0.950 no
C12 H12 0.950 no
C14 H14 1.000 no
C15 H15A 0.980 no
C15 H15B 0.980 no
C15 H15C 0.980 no
C16 H16A 0.980 no
C16 H16B 0.980 no
C16 H16C 0.980 no
C17 H17 1.000 no
C18 H18A 0.980 no
C18 H18B 0.980 no
C18 H18C 0.980 no
C19 H19A 0.980 no
C19 H19B 0.980 no
C19 H19C 0.980 no
C22 H22 0.950 no
C23 H23 0.950 no
C24 H24 0.950 no
C26 H26 1.000 no
C27 H27A 0.980 no
C27 H27B 0.980 no
C27 H27C 0.980 no
C28 H28A 0.980 no
C28 H28B 0.980 no
C28 H28C 0.980 no
C29 H29 1.000 no
C30 H30A 0.980 no
C30 H30B 0.980 no
C30 H30C 0.980 no
C31 H31A 0.980 no
C31 H31B 0.980 no
C31 H31C 0.980 no
C32 H32 1.000 no

loop_
_geom_contact_atom_site_label_1
_geom_contact_atom_site_label_2
_geom_contact_distance
_geom_contact_publ_flag
_geom_contact_site_symmetry_2
S1 C4 3.139(5) no .
S1 C8 3.097(4) no .
S2 C6 3.125(4) no .
S2 C20 3.114(5) no .
N1 N2 2.620(5) no .
N1 N3 2.617(4) no .
N1 C5 2.769(6) no .
N2 C14 2.898(6) no .
N2 C17 2.836(5) no .
N2 C19 3.299(6) no .
N3 C26 2.913(6) no .
N3 C29 2.868(5) no .
N3 C30 3.433(8) no .
C1 C9 3.328(6) no .
C1 C13 3.323(6) no .
C1 C14 3.481(6) no .
C1 C17 3.474(6) no .
C2 C21 3.256(6) no .
C2 C25 3.400(6) no .
C2 C29 3.350(6) no .
C3 C6 2.725(6) no .
C4 C7 2.724(5) no .
C8 C11 2.730(7) no .
C8 C16 3.496(7) no .
C8 C19 3.266(6) no .
C9 C12 2.800(6) no .
C10 C13 2.794(6) no .
C10 C18 2.946(7) no .
C10 C19 3.420(7) no .
C12 C15 3.027(8) no .
C12 C16 3.156(8) no .
C20 C23 2.745(6) no .
C20 C27 3.512(7) no .
C20 C30 3.315(7) no .
C21 C24 2.776(6) no .
C22 C25 2.795(6) no .
C22 C30 3.323(8) no .
C22 C31 2.911(8) no .
C24 C27 3.124(7) no .
C24 C28 3.027(7) no .
Cl3 C11 3.591(5) no 2_745
Cl3 C20 3.455(5) no .
Cl3 C21 3.548(5) no .
Cl3 C25 3.527(5) no .
N1 C31 3.496(7) no 3_756
C3 C31 3.575(7) no 3_756
C11 Cl3 3.591(5) no 2_755
C20 Cl3 3.455(5) no .
C21 Cl3 3.548(5) no .
C25 Cl3 3.527(5) no .
C31 N1 3.496(7) no 3_756
C31 C3 3.575(7) no 3_756
S1 H2 3.4161 no .
S1 H4 2.7718 no .
S1 H14 3.3045 no .
S1 H15A 3.5560 no .
S1 H17 3.3553 no .
S2 H3 3.4229 no .
S2 H6 2.7572 no .
S2 H27B 3.4988 no .
S2 H29 3.0674 no .
N1 H2 2.1843 no .
N1 H3 2.1830 no .
N1 H4 3.2429 no .
N1 H6 3.2416 no .
N1 H19B 3.5772 no .
N2 H3 3.5470 no .
N2 H14 2.4100 no .
N2 H16C 3.5288 no .
N2 H17 2.4855 no .
N2 H19B 2.7794 no .
N3 H2 3.5413 no .
N3 H26 2.4161 no .
N3 H29 2.4698 no .
N3 H30C 2.9614 no .
C1 H4 2.6952 no .
C1 H14 2.7546 no .
C1 H17 2.7742 no .
C2 H6 2.7092 no .
C2 H26 3.0747 no .
C2 H29 2.6057 no .
C3 H2 2.4038 no .
C3 H3 3.4642 no .
C3 H5 3.2435 no .
C3 H17 3.5883 no .
C4 H6 3.2540 no .
C6 H4 3.2536 no .
C7 H2 3.4515 no .
C7 H3 2.4110 no .
C7 H5 3.2500 no .
C7 H29 3.4382 no .
C8 H10 3.2441 no .
C8 H12 3.2425 no .
C8 H14 2.5768 no .
C8 H16C 3.2862 no .
C8 H17 2.6219 no .
C8 H19B 2.9913 no .
C9 H2 2.8638 no .
C9 H11 3.2571 no .
C9 H18A 2.7784 no .
C9 H18B 2.6998 no .
C9 H18C 3.3657 no .
C9 H19A 3.3426 no .
C9 H19B 2.6578 no .
C9 H19C 2.7294 no .
C10 H12 3.2389 no .
C10 H17 3.2745 no .
C10 H18A 2.7920 no .
C10 H18B 2.9550 no .
C10 H19C 3.2698 no .
C12 H10 3.2386 no .
C12 H14 3.3161 no .
C12 H15A 3.2445 no .
C12 H15B 2.7496 no .
C12 H16B 3.0373 no .
C12 H16C 3.2567 no .
C13 H2 2.9137 no .
C13 H11 3.2527 no .
C13 H15A 2.7023 no .
C13 H15B 2.7074 no .
C13 H15C 3.3503 no .
C13 H16A 3.3194 no .
C13 H16B 2.8107 no .
C13 H16C 2.5686 no .
C14 H2 3.2343 no .
C14 H12 2.6814 no .
C15 H12 2.8333 no .
C15 H16A 2.8102 no .
C15 H16B 2.6219 no .
C15 H16C 3.3528 no .
C16 H12 3.0802 no .
C16 H15A 3.3614 no .
C16 H15B 2.7331 no .
C16 H15C 2.6923 no .
C17 H2 3.1097 no .
C17 H10 2.7157 no .
C18 H10 2.6247 no .
C18 H19A 2.6820 no .
C18 H19B 3.3463 no .
C18 H19C 2.7028 no .
C19 H2 3.1447 no .
C19 H10 3.5325 no .
C19 H18A 2.6807 no .
C19 H18B 3.3492 no .
C19 H18C 2.6970 no .
C19 H28B 3.3091 no .
C20 H22 3.2473 no .
C20 H24 3.2326 no .
C20 H26 2.5804 no .
C20 H27B 3.3608 no .
C20 H28B 3.5794 no .
C20 H29 2.6223 no .
C20 H30C 3.0576 no .
C21 H3 2.9449 no .
C21 H23 3.2593 no .
C21 H30A 2.7048 no .
C21 H30B 3.3344 no .
C21 H30C 2.6393 no .
C21 H31A 2.6946 no .
C21 H31B 2.6945 no .
C21 H31C 3.3394 no .
C22 H24 3.2334 no .
C22 H29 3.2822 no .
C22 H30A 3.1366 no .
C22 H31A 2.6602 no .
C22 H31B 3.0247 no .
C24 H22 3.2339 no .
C24 H26 3.3109 no .
C24 H27B 3.3617 no .
C24 H27C 2.8881 no .
C24 H28A 2.7518 no .
C24 H28B 3.2536 no .
C25 H3 2.8353 no .
C25 H23 3.2676 no .
C25 H27A 3.3223 no .
C25 H27B 2.6304 no .
C25 H27C 2.7092 no .
C25 H28A 2.7095 no .
C25 H28B 2.6952 no .
C25 H28C 3.3427 no .
C26 H3 3.1062 no .
C26 H24 2.6567 no .
C27 H24 3.0258 no .
C27 H28A 2.7138 no .
C27 H28B 3.3417 no .
C27 H28C 2.6729 no .
C28 H19A 3.5209 no .
C28 H24 2.8335 no .
C28 H27A 2.6973 no .
C28 H27B 3.3412 no .
C28 H27C 2.6914 no .
C29 H3 3.2648 no .
C29 H22 2.6821 no .
C30 H3 3.4410 no .
C30 H22 3.3883 no .
C30 H31A 2.6848 no .
C30 H31B 3.3203 no .
C30 H31C 2.6383 no .
C31 H22 2.6074 no .
C31 H30A 2.6798 no .
C31 H30B 2.6675 no .
C31 H30C 3.3106 no .
H2 H3 2.7349 no .
H2 H14 2.7223 no .
H2 H16C 3.3467 no .
H2 H17 2.8388 no .
H2 H19B 2.4094 no .
H2 H30C 3.3053 no .
H3 H19B 2.8649 no .
H3 H26 2.4779 no .
H3 H29 2.9200 no .
H3 H30C 2.7523 no .
H4 H5 2.3476 no .
H5 H6 2.3515 no .
H10 H11 2.3019 no .
H10 H17 3.5519 no .
H10 H18A 2.2155 no .
H10 H18B 2.6477 no .
H10 H18C 3.5784 no .
H10 H19C 3.2296 no .
H11 H12 2.3079 no .
H12 H15A 3.2051 no .
H12 H15B 2.2753 no .
H12 H16B 2.6859 no .
H12 H16C 3.3625 no .
H14 H15A 2.3542 no .
H14 H15B 2.8650 no .
H14 H15C 2.3677 no .
H14 H16A 2.2809 no .
H14 H16B 2.8521 no .
H14 H16C 2.4425 no .
H15A H16B 3.5434 no .
H15B H16A 3.1682 no .
H15B H16B 2.4746 no .
H15B H16C 3.5582 no .
H15C H16A 2.6325 no .
H15C H16B 2.8253 no .
H16C H30B 3.4387 no .
H16C H30C 3.2354 no .
H17 H18A 2.8497 no .
H17 H18B 2.3662 no .
H17 H18C 2.3174 no .
H17 H19A 2.3452 no .
H17 H19B 2.3654 no .
H17 H19C 2.8618 no .
H18A H19A 2.9484 no .
H18A H19B 3.5792 no .
H18A H19C 2.5122 no .
H18B H19A 3.5818 no .
H18B H19C 3.5894 no .
H18C H19A 2.5072 no .
H18C H19B 3.5812 no .
H18C H19C 3.0038 no .
H19A H26 3.4502 no .
H19A H28B 2.9332 no .
H19A H28C 3.3476 no .
H19B H26 3.5464 no .
H19B H28B 3.1708 no .
H19C H28B 3.2750 no .
H22 H23 2.3260 no .
H22 H29 3.5553 no .
H22 H30A 3.0307 no .
H22 H31A 2.0754 no .
H22 H31B 2.7845 no .
H22 H31C 3.5209 no .
H23 H24 2.3013 no .
H24 H26 3.5962 no .
H24 H27B 3.4555 no .
H24 H27C 2.5382 no .
H24 H28A 2.2804 no .
H24 H28B 3.2206 no .
H26 H27A 2.3298 no .
H26 H27B 2.3584 no .
H26 H27C 2.8518 no .
H26 H28A 2.8483 no .
H26 H28B 2.3355 no .
H26 H28C 2.3430 no .
H27A H28A 3.0186 no .
H27A H28B 3.5759 no .
H27A H28C 2.5001 no .
H27B H28A 3.5964 no .
H27B H28C 3.5691 no .
H27C H28A 2.5377 no .
H27C H28B 3.5916 no .
H27C H28C 2.9485 no .
H29 H30A 2.8594 no .
H29 H30B 2.3462 no .
H29 H30C 2.3602 no .
H29 H31A 2.8207 no .
H29 H31B 2.3002 no .
H29 H31C 2.3119 no .
H30A H31A 2.5211 no .
H30A H31B 3.5825 no .
H30A H31C 2.9337 no .
H30B H31A 2.9841 no .
H30B H31B 3.5509 no .
H30B H31C 2.4578 no .
H30C H31A 3.5690 no .
H30C H31C 3.5286 no .
Cl1 H5 3.3436 no 4_554
Cl1 H16C 3.2952 no .
Cl1 H18B 3.3553 no 2_745
Cl1 H19B 3.5588 no .
Cl1 H19C 3.5198 no .
Cl2 H5 2.9773 no 4_554
Cl2 H15A 3.3964 no 2_745
Cl2 H15A 3.2801 no 4_454
Cl2 H19C 3.3437 no .
Cl3 H11 3.5623 no 2_745
Cl3 H19B 3.4992 no .
Cl3 H28B 3.2513 no .
Cl3 H30A 3.4336 no .
Cl3 H30C 3.1527 no .
S1 H4 3.1158 no 3_766
S1 H5 3.2684 no 3_766
S1 H27C 3.0728 no 2_655
S1 H28A 3.2390 no 4_555
S1 H32 2.9985 no 2_755
S2 H15B 3.5181 no 1_455
S2 H16A 3.3255 no 3_756
S2 H16B 2.9887 no 1_455
S2 H18C 3.0688 no 2_645
N1 H23 2.8646 no 2_655
N1 H24 3.3529 no 2_655
N1 H31A 3.4844 no 3_756
N1 H31C 2.7095 no 3_756
N3 H23 3.3986 no 2_655
C1 H24 3.3230 no 2_655
C2 H23 3.3926 no 2_655
C2 H30B 3.5037 no 3_756
C2 H31C 3.5366 no 3_756
C3 H23 3.4215 no 2_655
C3 H24 2.9324 no 2_655
C3 H31A 3.2923 no 3_756
C3 H31C 3.0839 no 3_756
C4 H24 3.0948 no 2_655
C4 H28C 3.5219 no 4_555
C4 H31A 3.3654 no 3_756
C5 H27A 3.5845 no 4_555
C6 H10 3.5714 no 4_455
C6 H15B 3.5041 no 1_455
C7 H23 3.0283 no 2_655
C7 H31C 3.0142 no 3_756
C8 H32 3.0533 no 2_755
C9 H32 3.2121 no 2_755
C10 H30A 2.9979 no 2_755
C10 H32 3.2436 no 2_755
C11 H27A 3.0475 no 1_655
C11 H30A 2.8566 no 2_755
C11 H32 3.1836 no 2_755
C12 H27A 3.3770 no 1_655
C12 H27B 3.3709 no 1_655
C12 H32 3.0547 no 2_755
C13 H32 2.9838 no 2_755
C14 H31B 3.2037 no 3_756
C15 H6 3.5516 no 1_655
C15 H19C 3.3486 no 4_555
C16 H18B 3.2204 no 2_745
C16 H31B 3.1410 no 3_756
C18 H16B 3.3681 no 2_755
C18 H16C 3.5648 no 2_755
C18 H27B 3.4990 no 2_655
C19 H15C 3.1122 no 4_454
C22 H11 3.2453 no 2_745
C22 H19A 3.1652 no 2_645
C22 H26 3.3105 no 2_645
C22 H28C 3.4207 no 2_645
C23 H17 3.3659 no 2_645
C23 H19A 3.0878 no 2_645
C23 H26 3.2814 no 2_645
C24 H17 3.1725 no 2_645
C26 H22 3.2404 no 2_655
C27 H11 3.3416 no 1_455
C27 H12 3.4318 no 1_455
C27 H22 3.4353 no 2_655
C28 H4 3.4720 no 4_454
C28 H22 3.2585 no 2_655
C28 H31A 3.5856 no 2_655
C29 H29 3.4794 no 3_756
C29 H30B 3.0332 no 3_756
C29 H31C 3.5307 no 3_756
C30 H10 3.3551 no 2_745
C30 H11 3.2279 no 2_745
C30 H29 3.1130 no 3_756
C30 H31C 3.2319 no 3_756
C31 H14 3.2298 no 3_756
C31 H16A 3.4365 no 3_756
C31 H28C 3.3263 no 2_645
C31 H29 3.5997 no 3_756
C31 H30B 3.2086 no 3_756
C32 H15A 3.5974 no 2_745
H2 H31C 3.1554 no 3_756
H3 H23 3.0693 no 2_655
H3 H31C 3.5213 no 3_756
H4 S1 3.1158 no 3_766
H4 C28 3.4720 no 4_555
H4 H4 2.8957 no 3_766
H4 H24 3.3479 no 2_655
H4 H27A 3.3779 no 4_555
H4 H27C 3.0352 no 4_555
H4 H28A 3.4878 no 2_655
H4 H28A 2.9221 no 4_555
H4 H28C 3.1854 no 4_555
H5 Cl1 3.3436 no 4_455
H5 Cl2 2.9773 no 4_455
H5 S1 3.2684 no 3_766
H5 H27A 3.2840 no 4_555
H5 H27C 3.3694 no 4_555
H6 C15 3.5516 no 1_455
H6 H10 3.0828 no 4_455
H6 H15B 2.8187 no 1_455
H6 H15C 3.4464 no 1_455
H6 H18A 3.3192 no 4_455
H10 C6 3.5714 no 4_554
H10 C30 3.3551 no 2_755
H10 H6 3.0828 no 4_554
H10 H30A 2.5528 no 2_755
H10 H30B 3.4395 no 2_755
H11 Cl3 3.5623 no 2_755
H11 C22 3.2453 no 2_755
H11 C27 3.3416 no 1_655
H11 C30 3.2279 no 2_755
H11 H22 2.8140 no 2_755
H11 H27A 2.4733 no 1_655
H11 H27B 3.4180 no 1_655
H11 H30A 2.2753 no 2_755
H11 H31A 3.2128 no 2_755
H12 C27 3.4318 no 1_655
H12 H27A 3.1114 no 1_655
H12 H27B 2.8701 no 1_655
H12 H32 3.5537 no 2_755
H14 C31 3.2298 no 3_756
H14 H28C 3.5050 no 4_555
H14 H31A 3.4981 no 3_756
H14 H31B 2.4770 no 3_756
H14 H31C 3.2906 no 3_756
H15A Cl2 3.3964 no 2_755
H15A Cl2 3.2801 no 4_555
H15A C32 3.5974 no 2_755
H15A H19C 3.5593 no 4_555
H15A H28B 3.5145 no 4_555
H15A H32 2.9994 no 2_755
H15B S2 3.5181 no 1_655
H15B C6 3.5041 no 1_655
H15B H6 2.8187 no 1_655
H15C C19 3.1122 no 4_555
H15C H6 3.4464 no 1_655
H15C H18A 3.1554 no 4_555
H15C H18C 3.5767 no 4_555
H15C H19A 2.9109 no 4_555
H15C H19C 2.4637 no 4_555
H15C H28B 3.4994 no 4_555
H16A S2 3.3255 no 3_756
H16A C31 3.4365 no 3_756
H16A H18C 3.3873 no 4_555
H16A H31B 2.5308 no 3_756
H16B S2 2.9887 no 1_655
H16B C18 3.3681 no 2_745
H16B H18A 3.4913 no 2_745
H16B H18B 2.8154 no 2_745
H16B H18C 3.2792 no 2_745
H16B H27B 3.5262 no 1_655
H16C Cl1 3.2952 no .
H16C C18 3.5648 no 2_745
H16C H18A 3.5662 no 2_745
H16C H18B 2.7961 no 2_745
H16C H31B 3.3268 no 3_756
H17 C23 3.3659 no 2_655
H17 C24 3.1725 no 2_655
H17 H23 3.4388 no 2_655
H17 H24 3.1201 no 2_655
H17 H27B 3.4702 no 2_655
H17 H27C 3.1995 no 2_655
H18A H6 3.3192 no 4_554
H18A H15C 3.1554 no 4_454
H18A H16B 3.4913 no 2_755
H18A H16C 3.5662 no 2_755
H18B Cl1 3.3553 no 2_755
H18B C16 3.2204 no 2_755
H18B H16B 2.8154 no 2_755
H18B H16C 2.7961 no 2_755
H18B H27B 3.0244 no 2_655
H18C S2 3.0688 no 2_655
H18C H15C 3.5767 no 4_454
H18C H16A 3.3873 no 4_454
H18C H16B 3.2792 no 2_755
H18C H27B 3.1875 no 2_655
H19A C22 3.1652 no 2_655
H19A C23 3.0878 no 2_655
H19A H15C 2.9109 no 4_454
H19A H22 3.2101 no 2_655
H19A H23 3.0824 no 2_655
H19B Cl1 3.5588 no .
H19B Cl3 3.4992 no .
H19B H23 3.4328 no 2_655
H19C Cl1 3.5198 no .
H19C Cl2 3.3437 no .
H19C C15 3.3486 no 4_454
H19C H15A 3.5593 no 4_454
H19C H15C 2.4637 no 4_454
H22 C26 3.2404 no 2_645
H22 C27 3.4353 no 2_645
H22 C28 3.2585 no 2_645
H22 H11 2.8140 no 2_745
H22 H19A 3.2101 no 2_645
H22 H26 2.6993 no 2_645
H22 H27A 2.7827 no 2_645
H22 H28C 2.5796 no 2_645
H23 N1 2.8646 no 2_645
H23 N3 3.3986 no 2_645
H23 C2 3.3926 no 2_645
H23 C3 3.4215 no 2_645
H23 C7 3.0283 no 2_645
H23 H3 3.0693 no 2_645
H23 H17 3.4388 no 2_645
H23 H19A 3.0824 no 2_645
H23 H19B 3.4328 no 2_645
H23 H26 2.6447 no 2_645
H24 N1 3.3529 no 2_645
H24 C1 3.3230 no 2_645
H24 C3 2.9324 no 2_645
H24 C4 3.0948 no 2_645
H24 H4 3.3479 no 2_645
H24 H17 3.1201 no 2_645
H26 C22 3.3105 no 2_655
H26 C23 3.2814 no 2_655
H26 H22 2.6993 no 2_655
H26 H23 2.6447 no 2_655
H27A C5 3.5845 no 4_454
H27A C11 3.0475 no 1_455
H27A C12 3.3770 no 1_455
H27A H4 3.3779 no 4_454
H27A H5 3.2840 no 4_454
H27A H11 2.4733 no 1_455
H27A H12 3.1114 no 1_455
H27A H22 2.7827 no 2_655
H27A H31A 3.2209 no 2_655
H27B C12 3.3709 no 1_455
H27B C18 3.4990 no 2_645
H27B H11 3.4180 no 1_455
H27B H12 2.8701 no 1_455
H27B H16B 3.5262 no 1_455
H27B H17 3.4702 no 2_645
H27B H18B 3.0244 no 2_645
H27B H18C 3.1875 no 2_645
H27C S1 3.0728 no 2_645
H27C H4 3.0352 no 4_454
H27C H5 3.3694 no 4_454
H27C H17 3.1995 no 2_645
H28A S1 3.2390 no 4_454
H28A H4 3.4878 no 2_645
H28A H4 2.9221 no 4_454
H28B Cl3 3.2513 no .
H28B H15A 3.5145 no 4_454
H28B H15C 3.4994 no 4_454
H28C C4 3.5219 no 4_454
H28C C22 3.4207 no 2_655
H28C C31 3.3263 no 2_655
H28C H4 3.1854 no 4_454
H28C H14 3.5050 no 4_454
H28C H22 2.5796 no 2_655
H28C H31A 2.6199 no 2_655
H28C H31B 3.1624 no 2_655
H29 C29 3.4794 no 3_756
H29 C30 3.1130 no 3_756
H29 C31 3.5997 no 3_756
H29 H29 3.1787 no 3_756
H29 H30B 2.2311 no 3_756
H29 H30C 3.5418 no 3_756
H29 H31C 2.8660 no 3_756
H30A Cl3 3.4336 no .
H30A C10 2.9979 no 2_745
H30A C11 2.8566 no 2_745
H30A H10 2.5528 no 2_745
H30A H11 2.2753 no 2_745
H30B C2 3.5037 no 3_756
H30B C29 3.0332 no 3_756
H30B C31 3.2086 no 3_756
H30B H10 3.4395 no 2_745
H30B H29 2.2311 no 3_756
H30B H30B 3.2956 no 3_756
H30B H31B 3.2786 no 3_756
H30B H31C 2.8101 no 3_756
H30C Cl3 3.1527 no .
H30C H29 3.5418 no 3_756
H30C H31C 3.0197 no 3_756
H31A N1 3.4844 no 3_756
H31A C3 3.2923 no 3_756
H31A C4 3.3654 no 3_756
H31A C28 3.5856 no 2_645
H31A H11 3.2128 no 2_745
H31A H14 3.4981 no 3_756
H31A H27A 3.2209 no 2_645
H31A H28C 2.6199 no 2_645
H31B C14 3.2037 no 3_756
H31B C16 3.1410 no 3_756
H31B H14 2.4770 no 3_756
H31B H16A 2.5308 no 3_756
H31B H16C 3.3268 no 3_756
H31B H28C 3.1624 no 2_645
H31B H30B 3.2786 no 3_756
H31C N1 2.7095 no 3_756
H31C C2 3.5366 no 3_756
H31C C3 3.0839 no 3_756
H31C C7 3.0142 no 3_756
H31C C29 3.5307 no 3_756
H31C C30 3.2319 no 3_756
H31C H2 3.1554 no 3_756
H31C H3 3.5213 no 3_756
H31C H14 3.2906 no 3_756
H31C H29 2.8660 no 3_756
H31C H30B 2.8101 no 3_756
H31C H30C 3.0197 no 3_756
H32 S1 2.9985 no 2_745
H32 C8 3.0533 no 2_745
H32 C9 3.2121 no 2_745
H32 C10 3.2436 no 2_745
H32 C11 3.1836 no 2_745
H32 C12 3.0547 no 2_745
H32 C13 2.9838 no 2_745
H32 H12 3.5537 no 2_745
H32 H15A 2.9994 no 2_745

loop_
_geom_hbond_atom_site_label_D
_geom_hbond_atom_site_label_H
_geom_hbond_atom_site_label_A
_geom_hbond_distance_DA
_geom_hbond_distance_DH
_geom_hbond_distance_HA
_geom_hbond_angle_DHA
_geom_hbond_publ_flag
N2 H2 N1 2.620(5) 0.880 2.184 110.1 no
N3 H3 N1 2.617(4) 0.880 2.183 109.9 no

loop_
_geom_torsion_atom_site_label_1
_geom_torsion_atom_site_label_2
_geom_torsion_atom_site_label_3
_geom_torsion_atom_site_label_4
_geom_torsion
_geom_torsion_publ_flag
C3 N1 C7 C2 -178.4(3) no
C3 N1 C7 C6 0.6(5) no
C7 N1 C3 C1 179.5(3) no
C7 N1 C3 C4 -0.1(5) no
C1 N2 C8 C9 -93.2(4) no
C1 N2 C8 C13 88.9(4) no
C8 N2 C1 S1 -3.3(5) no
C8 N2 C1 C3 177.1(3) no
C2 N3 C20 C21 -81.9(5) no
C2 N3 C20 C25 101.7(4) no
C20 N3 C2 S2 -4.3(5) no
C20 N3 C2 C7 173.9(3) no
S1 C1 C3 N1 171.2(3) no
S1 C1 C3 C4 -9.2(5) no
N2 C1 C3 N1 -9.2(4) no
N2 C1 C3 C4 170.3(3) no
S2 C2 C7 N1 173.7(3) no
S2 C2 C7 C6 -5.4(5) no
N3 C2 C7 N1 -4.6(5) no
N3 C2 C7 C6 176.3(3) no
N1 C3 C4 C5 0.4(5) no
C1 C3 C4 C5 -179.1(3) no
C3 C4 C5 C6 -1.3(6) no
C4 C5 C6 C7 1.8(6) no
C5 C6 C7 N1 -1.5(6) no
C5 C6 C7 C2 177.5(3) no
N2 C8 C9 C10 -177.4(3) no
N2 C8 C9 C17 1.5(5) no
N2 C8 C13 C12 176.0(3) no
N2 C8 C13 C14 -2.8(5) no
C9 C8 C13 C12 -1.8(5) no
C9 C8 C13 C14 179.4(3) no
C13 C8 C9 C10 0.4(5) no
C13 C8 C9 C17 179.4(3) no
C8 C9 C10 C11 1.3(6) no
C8 C9 C17 C18 153.8(3) no
C8 C9 C17 C19 -81.9(4) no
C10 C9 C17 C18 -27.3(6) no
C10 C9 C17 C19 97.0(5) no
C17 C9 C10 C11 -177.7(4) no
C9 C10 C11 C12 -1.5(7) no
C10 C11 C12 C13 0.0(7) no
C11 C12 C13 C8 1.5(6) no
C11 C12 C13 C14 -179.7(4) no
C8 C13 C14 C15 -128.5(4) no
C8 C13 C14 C16 107.8(4) no
C12 C13 C14 C15 52.8(5) no
C12 C13 C14 C16 -70.9(5) no
N3 C20 C21 C22 -178.0(3) no
N3 C20 C21 C29 1.1(6) no
N3 C20 C25 C24 177.2(3) no
N3 C20 C25 C26 -1.6(6) no
C21 C20 C25 C24 1.0(6) no
C21 C20 C25 C26 -177.8(4) no
C25 C20 C21 C22 -1.8(6) no
C25 C20 C21 C29 177.4(4) no
C20 C21 C22 C23 1.2(6) no
C20 C21 C29 C30 -88.2(5) no
C20 C21 C29 C31 147.6(4) no
C22 C21 C29 C30 90.9(5) no
C22 C21 C29 C31 -33.2(6) no
C29 C21 C22 C23 -177.9(4) no
C21 C22 C23 C24 0.0(7) no
C22 C23 C24 C25 -0.8(7) no
C23 C24 C25 C20 0.3(7) no
C23 C24 C25 C26 179.2(4) no
C20 C25 C26 C27 -111.1(4) no
C20 C25 C26 C28 124.4(4) no
C24 C25 C26 C27 70.1(5) no
C24 C25 C26 C28 -54.4(6) no
